data_4318857
loop_
_publ_author_name
'Xiaoming Ren'
'Qingjin Meng'
'You Song'
'Chuanjiang Hu'
'Changsheng Lu'
'Xiaoyuan Chen'
'Ziling Xue'

_publ_section_title
;
 Unusual Magnetic Property Associated with Dimerization within a Nickel
 Tetramer
;
_journal_name_full 'Inorganic Chemistry'
_journal_page_first 5931
_journal_page_last 5933
_journal_paper_doi 10.1021/ic0255860
_journal_volume 41
_journal_year 2002
_chemical_formula_sum 'C20 H13 N6 Ni S4'
_chemical_formula_weight 524.31
_chemical_name_systematic
; 
 ? 
;
_space_group_IT_number 2
_symmetry_cell_setting triclinic
_symmetry_space_group_name_Hall '-P 1'
_symmetry_space_group_name_H-M 'P -1'
_atom_sites_solution_hydrogens geom
_atom_sites_solution_primary direct
_atom_sites_solution_secondary difmap
_audit_creation_method SHELXL-97
_cell_angle_alpha 74.00(3)
_cell_angle_beta 77.30(3)
_cell_angle_gamma 68.04(3)
_cell_formula_units_Z 4
_cell_length_a 11.220(2)
_cell_length_b 14.295(3)
_cell_length_c 15.609(3)
_cell_measurement_reflns_used 25
_cell_measurement_temperature 293(2)
_cell_measurement_theta_max 13.4
_cell_measurement_theta_min 11.1
_cell_volume 2212.7(9)
_computing_structure_refinement 'SHELXL-97 (Sheldrick, 1997)'
_computing_structure_solution 'SHELXS-97 (Sheldrick, 1990)'
_diffrn_ambient_temperature 293(2)
_diffrn_measured_fraction_theta_full 1.000
_diffrn_measured_fraction_theta_max 1.000
_diffrn_measurement_device_type 'FR590 CAD4'
_diffrn_measurement_method '2\q/\w scans'
_diffrn_radiation_monochromator graphite
_diffrn_radiation_source 'fine-focus sealed tube'
_diffrn_radiation_type MoK\a
_diffrn_radiation_wavelength 0.71073
_diffrn_reflns_av_R_equivalents 0.0169
_diffrn_reflns_av_sigmaI/netI 0.0259
_diffrn_reflns_limit_h_max 13
_diffrn_reflns_limit_h_min 0
_diffrn_reflns_limit_k_max 16
_diffrn_reflns_limit_k_min -15
_diffrn_reflns_limit_l_max 18
_diffrn_reflns_limit_l_min -18
_diffrn_reflns_number 8207
_diffrn_reflns_theta_full 24.97
_diffrn_reflns_theta_max 24.97
_diffrn_reflns_theta_min 1.37
_diffrn_standards_decay_% 0.5
_diffrn_standards_interval_count 97
_diffrn_standards_number 3
_exptl_absorpt_coefficient_mu 1.275
_exptl_absorpt_correction_type none
_exptl_crystal_colour brown
_exptl_crystal_density_diffrn 1.574
_exptl_crystal_density_method 'not measured'
_exptl_crystal_description block
_exptl_crystal_F_000 1068
_exptl_crystal_size_max 0.5
_exptl_crystal_size_mid 0.5
_exptl_crystal_size_min 0.4
_refine_diff_density_max 0.323
_refine_diff_density_min -0.272
_refine_diff_density_rms 0.061
_refine_ls_extinction_method none
_refine_ls_goodness_of_fit_ref 1.069
_refine_ls_hydrogen_treatment mixed
_refine_ls_matrix_type full
_refine_ls_number_parameters 559
_refine_ls_number_reflns 7766
_refine_ls_number_restraints 0
_refine_ls_restrained_S_all 1.069
_refine_ls_R_factor_all 0.0645
_refine_ls_R_factor_gt 0.0321
_refine_ls_shift/su_max 0.000
_refine_ls_shift/su_mean 0.000
_refine_ls_structure_factor_coef Fsqd
_refine_ls_weighting_details 'calc w=1/[\s^2^(Fo^2^)+(0.0550P)^2^+1.4218P] where P=(Fo^2^+2Fc^2^)/3'
_refine_ls_weighting_scheme calc
_refine_ls_wR_factor_gt 0.0996
_refine_ls_wR_factor_ref 0.1155
_reflns_number_gt 5239
_reflns_number_total 7766
_reflns_threshold_expression >2sigma(I)
_cod_data_source_file ic0255860_s3_1.cif
_cod_data_source_block Complex1_293K
_cod_depositor_comments
;
The following automatic conversions were performed:

'_symmetry_cell_setting' value 'Triclinic' changed to 'triclinic'
according to the built-in table from CIF Core dictionary named
'cif_core.dic' version 2.4.1 from 2010-06-29.

Automatic conversion script
Id: cif_fix_values 1646 2011-03-28 12:23:43Z adriana 
;
_cod_original_cell_volume 2212.7(8)
_cod_database_code 4318857

loop_
_symmetry_equiv_pos_as_xyz
'x, y, z'
'-x, -y, -z'

loop_
_atom_site_label
_atom_site_type_symbol
_atom_site_fract_x
_atom_site_fract_y
_atom_site_fract_z
_atom_site_U_iso_or_equiv
_atom_site_adp_type
_atom_site_occupancy
_atom_site_symmetry_multiplicity
_atom_site_calc_flag
_atom_site_refinement_flags
_atom_site_disorder_assembly
_atom_site_disorder_group
Ni1 Ni 0.81213(4) 0.55603(3) 0.49249(3) 0.03994(13) Uani 1 1 d . . .
Ni2 Ni 0.49514(4) 0.36313(3) 0.32837(3) 0.04576(13) Uani 1 1 d . . .
S1 S 0.80562(9) 0.40465(7) 0.56021(6) 0.0476(2) Uani 1 1 d . . .
S2 S 0.86938(9) 0.57698(7) 0.60611(6) 0.0488(2) Uani 1 1 d . . .
S3 S 0.76144(10) 0.53486(7) 0.37576(6) 0.0515(2) Uani 1 1 d . . .
S4 S 0.81320(9) 0.70923(7) 0.42853(6) 0.0504(2) Uani 1 1 d . . .
S5 S 0.48389(11) 0.21235(7) 0.39028(7) 0.0614(3) Uani 1 1 d . . .
S6 S 0.55132(10) 0.37703(7) 0.44619(6) 0.0530(2) Uani 1 1 d . . .
S7 S 0.42810(10) 0.35149(7) 0.21453(7) 0.0546(2) Uani 1 1 d . . .
S8 S 0.50342(10) 0.51490(7) 0.26540(7) 0.0554(2) Uani 1 1 d . . .
C1 C 0.8570(4) 0.2929(3) 0.7269(2) 0.0519(9) Uani 1 1 d . . .
C2 C 0.8496(3) 0.3888(2) 0.6631(2) 0.0414(7) Uani 1 1 d . . .
C3 C 0.8775(3) 0.4642(2) 0.6833(2) 0.0403(7) Uani 1 1 d . . .
C4 C 0.9171(3) 0.4510(3) 0.7688(2) 0.0465(8) Uani 1 1 d . . .
C5 C 0.7264(4) 0.6611(3) 0.2111(3) 0.0589(10) Uani 1 1 d . . .
C6 C 0.7537(3) 0.6496(3) 0.3001(2) 0.0477(8) Uani 1 1 d . . .
C7 C 0.7757(3) 0.7258(3) 0.3235(2) 0.0471(8) Uani 1 1 d . . .
C8 C 0.7652(4) 0.8229(3) 0.2611(3) 0.0585(10) Uani 1 1 d . . .
C9 C 0.5165(5) 0.0988(3) 0.5594(3) 0.0788(13) Uani 1 1 d . . .
C10 C 0.5194(4) 0.1926(3) 0.4965(3) 0.0564(9) Uani 1 1 d . . .
C11 C 0.5481(3) 0.2646(3) 0.5210(2) 0.0493(8) Uani 1 1 d . . .
C12 C 0.5755(4) 0.2486(3) 0.6107(3) 0.0551(9) Uani 1 1 d . . .
C13 C 0.3557(4) 0.4904(3) 0.0624(3) 0.0549(9) Uani 1 1 d . . .
C14 C 0.4095(3) 0.4707(3) 0.1436(2) 0.0478(8) Uani 1 1 d . . .
C15 C 0.4438(3) 0.5423(3) 0.1657(2) 0.0490(8) Uani 1 1 d . . .
C16 C 0.4328(4) 0.6403(3) 0.1061(3) 0.0576(10) Uani 1 1 d . . .
C17 C -0.3261(4) 1.0331(3) 0.8592(2) 0.0547(9) Uani 1 1 d . . .
H17A H -0.3010 1.0874 0.8218 0.066 Uiso 1 1 calc R . .
C18 C -0.4163(4) 1.0059(3) 0.8359(3) 0.0617(10) Uani 1 1 d . . .
H18A H -0.4523 1.0414 0.7829 0.074 Uiso 1 1 calc R . .
C19 C -0.4553(4) 0.9242(3) 0.8915(3) 0.0589(10) Uani 1 1 d . . .
C20 C -0.3994(3) 0.8750(3) 0.9705(3) 0.0549(9) Uani 1 1 d . . .
H20A H -0.4240 0.8214 1.0100 0.066 Uiso 1 1 calc R . .
C21 C -0.3101(3) 0.9051(3) 0.9896(2) 0.0522(9) Uani 1 1 d . . .
H21A H -0.2729 0.8709 1.0422 0.063 Uiso 1 1 calc R . .
C22 C -0.1691(4) 1.0093(3) 0.9582(3) 0.0565(10) Uani 1 1 d . . .
H22A H -0.1875 1.0138 1.0209 0.068 Uiso 1 1 calc R . .
H22B H -0.1682 1.0762 0.9220 0.068 Uiso 1 1 calc R . .
C23 C -0.0380(3) 0.9294(3) 0.9421(2) 0.0476(8) Uani 1 1 d . . .
C24 C 0.0091(4) 0.8446(3) 1.0086(2) 0.0523(9) Uani 1 1 d . . .
H24A H -0.0404 0.8368 1.0646 0.063 Uiso 1 1 calc R . .
C25 C 0.1283(4) 0.7711(3) 0.9937(3) 0.0600(10) Uani 1 1 d . . .
H25A H 0.1584 0.7144 1.0395 0.072 Uiso 1 1 calc R . .
C26 C 0.2034(4) 0.7810(3) 0.9114(3) 0.0614(10) Uani 1 1 d . . .
H26A H 0.2837 0.7311 0.9012 0.074 Uiso 1 1 calc R . .
C27 C 0.1583(4) 0.8652(4) 0.8446(3) 0.0674(11) Uani 1 1 d . . .
H27A H 0.2089 0.8727 0.7890 0.081 Uiso 1 1 calc R . .
C28 C 0.0391(4) 0.9387(3) 0.8590(2) 0.0592(10) Uani 1 1 d . . .
H28A H 0.0097 0.9953 0.8129 0.071 Uiso 1 1 calc R . .
C29 C -0.1328(4) 0.7369(3) 0.7572(3) 0.0588(10) Uani 1 1 d . . .
H29A H -0.2023 0.7712 0.7243 0.071 Uiso 1 1 calc R . .
C30 C -0.1568(4) 0.7011(3) 0.8472(3) 0.0604(10) Uani 1 1 d . . .
H30A H -0.2415 0.7097 0.8747 0.072 Uiso 1 1 calc R . .
C31 C -0.0538(5) 0.6512(3) 0.8980(3) 0.0628(11) Uani 1 1 d . . .
C32 C 0.0712(5) 0.6333(3) 0.8511(3) 0.0699(12) Uani 1 1 d . . .
H32A H 0.1428 0.5954 0.8815 0.084 Uiso 1 1 calc R . .
C33 C 0.0882(4) 0.6710(3) 0.7618(3) 0.0687(11) Uani 1 1 d . . .
H33A H 0.1721 0.6595 0.7319 0.082 Uiso 1 1 calc R . .
C34 C 0.0074(5) 0.7796(4) 0.6197(3) 0.0790(13) Uani 1 1 d . . .
H34A H -0.0664 0.7921 0.5903 0.095 Uiso 1 1 calc R . .
H34B H 0.0841 0.7371 0.5880 0.095 Uiso 1 1 calc R . .
C35 C 0.0233(4) 0.8814(3) 0.6155(2) 0.0584(10) Uani 1 1 d . . .
C36 C 0.1436(4) 0.8900(3) 0.6051(3) 0.0670(11) Uani 1 1 d . . .
H36A H 0.2173 0.8327 0.5988 0.080 Uiso 1 1 calc R . .
C37 C 0.1565(5) 0.9830(4) 0.6040(3) 0.0729(12) Uani 1 1 d . . .
H37A H 0.2385 0.9880 0.5972 0.087 Uiso 1 1 calc R . .
C38 C 0.0498(5) 1.0667(4) 0.6127(3) 0.0735(12) Uani 1 1 d . . .
H38A H 0.0588 1.1291 0.6116 0.088 Uiso 1 1 calc R . .
C39 C -0.0713(5) 1.0603(3) 0.6231(3) 0.0747(12) Uani 1 1 d . . .
H39A H -0.1444 1.1179 0.6295 0.090 Uiso 1 1 calc R . .
C40 C -0.0847(4) 0.9677(4) 0.6243(3) 0.0693(11) Uani 1 1 d . . .
H40A H -0.1670 0.9633 0.6310 0.083 Uiso 1 1 calc R . .
N1 N 0.8636(4) 0.2177(3) 0.7778(2) 0.0788(11) Uani 1 1 d . . .
N2 N 0.9488(3) 0.4411(3) 0.8363(2) 0.0634(9) Uani 1 1 d . . .
N3 N 0.7082(4) 0.6712(3) 0.1399(2) 0.0813(11) Uani 1 1 d . . .
N4 N 0.7563(4) 0.8995(3) 0.2114(3) 0.0876(12) Uani 1 1 d . . .
N5 N 0.5167(6) 0.0263(4) 0.6133(3) 0.128(2) Uani 1 1 d . . .
N6 N 0.5967(4) 0.2326(3) 0.6828(3) 0.0741(10) Uani 1 1 d . . .
N7 N 0.3109(4) 0.5044(3) -0.0003(2) 0.0742(10) Uani 1 1 d . . .
N8 N 0.4235(4) 0.7180(3) 0.0567(3) 0.0799(11) Uani 1 1 d . . .
N9 N -0.5444(4) 0.8954(3) 0.8718(3) 0.0896(13) Uani 1 1 d . . .
H9A H -0.5679 0.8461 0.9081 0.108 Uiso 1 1 calc R . .
H9B H -0.5784 0.9262 0.8229 0.108 Uiso 1 1 calc R . .
N10 N -0.2724(3) 0.9831(2) 0.93523(19) 0.0487(7) Uani 1 1 d . . .
N11 N -0.0735(5) 0.6207(3) 0.9872(2) 0.0906(13) Uani 1 1 d . . .
H11A H -0.1512 0.6316 1.0147 0.109 Uiso 1 1 calc R . .
H11B H -0.0086 0.5901 1.0171 0.109 Uiso 1 1 calc R . .
N12 N -0.0122(3) 0.7245(2) 0.7144(2) 0.0568(8) Uani 1 1 d . . .

loop_
_atom_site_aniso_label
_atom_site_aniso_U_11
_atom_site_aniso_U_22
_atom_site_aniso_U_33
_atom_site_aniso_U_23
_atom_site_aniso_U_13
_atom_site_aniso_U_12
Ni1 0.0438(2) 0.0398(2) 0.0363(2) -0.00203(18) -0.00817(18) -0.01674(19)
Ni2 0.0465(3) 0.0385(2) 0.0526(3) -0.0067(2) -0.0086(2) -0.0156(2)
S1 0.0641(6) 0.0431(5) 0.0403(5) -0.0023(4) -0.0140(4) -0.0239(4)
S2 0.0655(6) 0.0450(5) 0.0426(5) -0.0056(4) -0.0118(4) -0.0259(4)
S3 0.0676(6) 0.0507(5) 0.0424(5) 0.0008(4) -0.0180(4) -0.0283(5)
S4 0.0634(6) 0.0452(5) 0.0456(5) 0.0008(4) -0.0131(4) -0.0256(4)
S5 0.0825(7) 0.0467(5) 0.0636(6) -0.0071(5) -0.0149(5) -0.0315(5)
S6 0.0645(6) 0.0424(5) 0.0568(6) -0.0057(4) -0.0138(5) -0.0232(4)
S7 0.0647(6) 0.0460(5) 0.0587(6) -0.0094(4) -0.0140(5) -0.0228(4)
S8 0.0646(6) 0.0448(5) 0.0634(6) -0.0013(4) -0.0228(5) -0.0249(4)
C1 0.069(2) 0.047(2) 0.041(2) -0.0046(17) -0.0138(17) -0.0202(18)
C2 0.0434(18) 0.0417(18) 0.0346(17) -0.0021(14) -0.0064(14) -0.0127(15)
C3 0.0410(18) 0.0432(18) 0.0317(17) -0.0043(14) -0.0040(14) -0.0115(15)
C4 0.050(2) 0.048(2) 0.043(2) -0.0080(16) -0.0053(16) -0.0201(16)
C5 0.063(2) 0.063(2) 0.053(2) 0.0047(19) -0.020(2) -0.029(2)
C6 0.0428(19) 0.056(2) 0.0400(19) 0.0049(16) -0.0102(15) -0.0196(16)
C7 0.0441(19) 0.049(2) 0.0418(19) 0.0056(15) -0.0080(15) -0.0173(16)
C8 0.065(2) 0.059(2) 0.052(2) 0.007(2) -0.0200(19) -0.027(2)
C9 0.125(4) 0.059(3) 0.067(3) -0.007(2) -0.017(3) -0.049(3)
C10 0.062(2) 0.045(2) 0.059(2) -0.0047(18) -0.0034(19) -0.0219(18)
C11 0.047(2) 0.0420(19) 0.053(2) -0.0042(16) -0.0029(17) -0.0138(16)
C12 0.058(2) 0.048(2) 0.058(3) -0.0080(18) -0.008(2) -0.0189(18)
C13 0.052(2) 0.054(2) 0.056(2) -0.0129(19) -0.0025(19) -0.0167(18)
C14 0.0417(19) 0.049(2) 0.050(2) -0.0092(16) -0.0068(16) -0.0123(16)
C15 0.0430(19) 0.049(2) 0.053(2) -0.0044(16) -0.0100(16) -0.0158(16)
C16 0.055(2) 0.052(2) 0.071(3) -0.003(2) -0.018(2) -0.0254(19)
C17 0.064(2) 0.048(2) 0.048(2) 0.0077(17) -0.0163(18) -0.0213(18)
C18 0.064(2) 0.061(2) 0.060(2) -0.001(2) -0.025(2) -0.019(2)
C19 0.048(2) 0.046(2) 0.086(3) -0.020(2) -0.018(2) -0.0105(17)
C20 0.051(2) 0.0417(19) 0.068(3) -0.0014(18) -0.0082(19) -0.0178(17)
C21 0.058(2) 0.045(2) 0.049(2) 0.0044(16) -0.0145(17) -0.0186(17)
C22 0.064(2) 0.051(2) 0.061(2) -0.0016(18) -0.0247(19) -0.0247(19)
C23 0.058(2) 0.0460(19) 0.049(2) -0.0026(16) -0.0198(17) -0.0267(17)
C24 0.058(2) 0.059(2) 0.043(2) 0.0006(17) -0.0115(17) -0.0288(19)
C25 0.062(2) 0.052(2) 0.066(3) 0.0006(19) -0.021(2) -0.021(2)
C26 0.054(2) 0.063(2) 0.072(3) -0.019(2) -0.014(2) -0.0188(19)
C27 0.067(3) 0.093(3) 0.051(2) -0.016(2) -0.005(2) -0.038(3)
C28 0.074(3) 0.066(2) 0.043(2) 0.0079(18) -0.023(2) -0.035(2)
C29 0.071(3) 0.057(2) 0.057(2) -0.0100(19) -0.021(2) -0.026(2)
C30 0.073(3) 0.057(2) 0.055(2) -0.0146(19) -0.006(2) -0.026(2)
C31 0.102(3) 0.049(2) 0.051(2) -0.0064(18) -0.023(2) -0.036(2)
C32 0.083(3) 0.055(2) 0.085(3) -0.005(2) -0.041(3) -0.028(2)
C33 0.065(3) 0.060(3) 0.087(3) -0.022(2) -0.011(2) -0.023(2)
C34 0.121(4) 0.088(3) 0.047(2) -0.024(2) 0.007(2) -0.059(3)
C35 0.077(3) 0.064(2) 0.037(2) -0.0130(18) -0.0041(19) -0.027(2)
C36 0.071(3) 0.068(3) 0.061(3) -0.019(2) 0.003(2) -0.026(2)
C37 0.077(3) 0.089(3) 0.061(3) -0.013(2) -0.006(2) -0.041(3)
C38 0.114(4) 0.063(3) 0.054(3) -0.009(2) -0.012(3) -0.043(3)
C39 0.090(3) 0.060(3) 0.067(3) -0.013(2) -0.014(2) -0.015(2)
C40 0.071(3) 0.085(3) 0.057(3) -0.017(2) -0.007(2) -0.032(3)
N1 0.128(3) 0.055(2) 0.057(2) 0.0049(18) -0.024(2) -0.039(2)
N2 0.078(2) 0.076(2) 0.0437(19) -0.0096(16) -0.0176(17) -0.0311(19)
N3 0.104(3) 0.099(3) 0.052(2) 0.007(2) -0.033(2) -0.049(2)
N4 0.108(3) 0.073(3) 0.079(3) 0.028(2) -0.034(2) -0.045(2)
N5 0.254(7) 0.082(3) 0.078(3) 0.011(2) -0.035(4) -0.104(4)
N6 0.090(3) 0.069(2) 0.064(2) -0.0020(19) -0.021(2) -0.029(2)
N7 0.077(2) 0.079(3) 0.065(2) -0.0171(19) -0.019(2) -0.018(2)
N8 0.079(3) 0.064(2) 0.100(3) 0.018(2) -0.041(2) -0.037(2)
N9 0.085(3) 0.065(2) 0.137(4) -0.010(2) -0.056(3) -0.030(2)
N10 0.0524(17) 0.0405(16) 0.0529(18) 0.0001(13) -0.0157(14) -0.0174(13)
N11 0.155(4) 0.077(3) 0.055(2) -0.0007(19) -0.034(2) -0.053(3)
N12 0.074(2) 0.0574(19) 0.0498(18) -0.0153(15) -0.0071(17) -0.0318(17)

loop_
_atom_type_symbol
_atom_type_description
_atom_type_scat_dispersion_real
_atom_type_scat_dispersion_imag
_atom_type_scat_source
C C 0.0033 0.0016 'International Tables Vol C Tables 4.2.6.8 and 6.1.1.4'
H H 0.0000 0.0000 'International Tables Vol C Tables 4.2.6.8 and 6.1.1.4'
N N 0.0061 0.0033 'International Tables Vol C Tables 4.2.6.8 and 6.1.1.4'
S S 0.1246 0.1234 'International Tables Vol C Tables 4.2.6.8 and 6.1.1.4'
Ni Ni 0.3393 1.1124 'International Tables Vol C Tables 4.2.6.8 and 6.1.1.4'

loop_
_geom_angle_atom_site_label_1
_geom_angle_atom_site_label_2
_geom_angle_atom_site_label_3
_geom_angle
_geom_angle_site_symmetry_1
_geom_angle_site_symmetry_3
_geom_angle_publ_flag
S2 Ni1 S4 86.60(5) . . ?
S2 Ni1 S3 177.92(4) . . ?
S4 Ni1 S3 92.66(5) . . ?
S2 Ni1 S1 92.47(4) . . ?
S4 Ni1 S1 177.95(4) . . ?
S3 Ni1 S1 88.33(4) . . ?
S7 Ni2 S5 86.86(5) . . ?
S7 Ni2 S8 92.38(5) . . ?
S5 Ni2 S8 179.03(4) . . ?
S7 Ni2 S6 176.78(4) . . ?
S5 Ni2 S6 92.55(5) . . ?
S8 Ni2 S6 88.17(5) . . ?
C2 S1 Ni1 102.93(12) . . ?
C3 S2 Ni1 103.47(12) . . ?
C6 S3 Ni1 102.85(13) . . ?
C7 S4 Ni1 103.23(13) . . ?
C10 S5 Ni2 103.08(13) . . ?
C11 S6 Ni2 102.85(13) . . ?
C14 S7 Ni2 103.39(13) . . ?
C15 S8 Ni2 103.53(13) . . ?
N1 C1 C2 179.1(4) . . ?
C3 C2 C1 121.3(3) . . ?
C3 C2 S1 120.8(2) . . ?
C1 C2 S1 118.0(3) . . ?
C2 C3 C4 121.3(3) . . ?
C2 C3 S2 120.4(2) . . ?
C4 C3 S2 118.3(3) . . ?
N2 C4 C3 179.4(4) . . ?
N3 C5 C6 177.9(4) . . ?
C7 C6 C5 121.2(3) . . ?
C7 C6 S3 120.7(3) . . ?
C5 C6 S3 118.1(3) . . ?
C6 C7 C8 120.6(3) . . ?
C6 C7 S4 120.6(3) . . ?
C8 C7 S4 118.7(3) . . ?
N4 C8 C7 179.3(5) . . ?
N5 C9 C10 175.5(5) . . ?
C11 C10 C9 120.6(4) . . ?
C11 C10 S5 120.7(3) . . ?
C9 C10 S5 118.8(3) . . ?
C10 C11 C12 120.5(3) . . ?
C10 C11 S6 120.8(3) . . ?
C12 C11 S6 118.7(3) . . ?
N6 C12 C11 177.7(4) . . ?
N7 C13 C14 178.0(4) . . ?
C15 C14 C13 122.6(3) . . ?
C15 C14 S7 120.3(3) . . ?
C13 C14 S7 117.1(3) . . ?
C14 C15 C16 120.8(3) . . ?
C14 C15 S8 120.2(3) . . ?
C16 C15 S8 119.0(3) . . ?
N8 C16 C15 178.4(4) . . ?
N10 C17 C18 121.4(3) . . ?
C17 C18 C19 120.0(4) . . ?
N9 C19 C20 120.5(4) . . ?
N9 C19 C18 122.1(4) . . ?
C20 C19 C18 117.3(3) . . ?
C21 C20 C19 119.8(3) . . ?
C20 C21 N10 122.4(3) . . ?
N10 C22 C23 111.3(3) . . ?
C24 C23 C28 117.8(4) . . ?
C24 C23 C22 121.1(3) . . ?
C28 C23 C22 121.0(3) . . ?
C25 C24 C23 121.1(4) . . ?
C26 C25 C24 120.5(4) . . ?
C27 C26 C25 119.1(4) . . ?
C26 C27 C28 120.7(4) . . ?
C27 C28 C23 120.7(4) . . ?
N12 C29 C30 122.2(4) . . ?
C29 C30 C31 119.7(4) . . ?
N11 C31 C30 121.6(5) . . ?
N11 C31 C32 121.4(4) . . ?
C30 C31 C32 117.0(4) . . ?
C33 C32 C31 120.1(4) . . ?
N12 C33 C32 122.2(4) . . ?
N12 C34 C35 110.5(3) . . ?
C36 C35 C40 118.6(4) . . ?
C36 C35 C34 121.3(4) . . ?
C40 C35 C34 120.0(4) . . ?
C35 C36 C37 120.6(4) . . ?
C38 C37 C36 120.0(4) . . ?
C37 C38 C39 120.5(4) . . ?
C38 C39 C40 119.7(4) . . ?
C35 C40 C39 120.5(4) . . ?
C17 N10 C21 119.1(3) . . ?
C17 N10 C22 121.3(3) . . ?
C21 N10 C22 119.6(3) . . ?
C29 N12 C33 118.5(4) . . ?
C29 N12 C34 119.8(4) . . ?
C33 N12 C34 121.3(4) . . ?

loop_
_geom_bond_atom_site_label_1
_geom_bond_atom_site_label_2
_geom_bond_distance
_geom_bond_site_symmetry_2
_geom_bond_publ_flag
Ni1 S2 2.1414(10) . ?
Ni1 S4 2.1452(11) . ?
Ni1 S3 2.1500(11) . ?
Ni1 S1 2.1514(11) . ?
Ni2 S7 2.1436(11) . ?
Ni2 S5 2.1441(12) . ?
Ni2 S8 2.1487(12) . ?
Ni2 S6 2.1503(11) . ?
S1 C2 1.714(3) . ?
S2 C3 1.711(3) . ?
S3 C6 1.721(3) . ?
S4 C7 1.714(4) . ?
S5 C10 1.713(4) . ?
S6 C11 1.714(3) . ?
S7 C14 1.723(4) . ?
S8 C15 1.717(4) . ?
C1 N1 1.134(5) . ?
C1 C2 1.440(5) . ?
C2 C3 1.358(5) . ?
C3 C4 1.439(5) . ?
C4 N2 1.141(4) . ?
C5 N3 1.134(5) . ?
C5 C6 1.441(5) . ?
C6 C7 1.357(5) . ?
C7 C8 1.439(5) . ?
C8 N4 1.138(5) . ?
C9 N5 1.139(5) . ?
C9 C10 1.434(6) . ?
C10 C11 1.352(5) . ?
C11 C12 1.438(5) . ?
C12 N6 1.145(5) . ?
C13 N7 1.133(5) . ?
C13 C14 1.436(5) . ?
C14 C15 1.365(5) . ?
C15 C16 1.431(5) . ?
C16 N8 1.146(5) . ?
C17 N10 1.344(4) . ?
C17 C18 1.358(5) . ?
C18 C19 1.402(5) . ?
C19 N9 1.332(5) . ?
C19 C20 1.393(5) . ?
C20 C21 1.343(5) . ?
C21 N10 1.347(4) . ?
C22 N10 1.480(4) . ?
C22 C23 1.507(5) . ?
C23 C24 1.377(5) . ?
C23 C28 1.395(5) . ?
C24 C25 1.376(5) . ?
C25 C26 1.375(6) . ?
C26 C27 1.370(6) . ?
C27 C28 1.375(6) . ?
C29 N12 1.341(5) . ?
C29 C30 1.359(5) . ?
C30 C31 1.397(6) . ?
C31 N11 1.334(5) . ?
C31 C32 1.397(6) . ?
C32 C33 1.347(6) . ?
C33 N12 1.347(5) . ?
C34 N12 1.482(5) . ?
C34 C35 1.513(6) . ?
C35 C36 1.371(6) . ?
C35 C40 1.382(6) . ?
C36 C37 1.386(6) . ?
C37 C38 1.353(6) . ?
C38 C39 1.367(6) . ?
C39 C40 1.382(6) . ?
